data_4132031
loop_
_publ_author_name
'Bukhryakov, Konstantin V.'
'Schrock, Richard R.'
'Hoveyda, Amir H.'
'Tsay, Charlene'
'M\"uller, Peter'

_publ_section_title
;
 Syntheses of Molybdenum Oxo Alkylidene Complexes through Addition of
 Water to an Alkylidyne Complex.
;
_journal_issue 8
_journal_name_full 'Journal of the American Chemical Society'
_journal_page_first 2797
_journal_page_last 2800
_journal_paper_doi 10.1021/jacs.8b00499
_journal_volume 140
_journal_year 2018
_chemical_formula_sum 'C24 H25 F12 Mo O4 P'
_chemical_formula_weight 732.35
_space_group_crystal_system triclinic
_space_group_IT_number 2
_space_group_name_Hall '-P 1'
_space_group_name_H-M_alt 'P -1'
_atom_sites_solution_hydrogens mixed
_atom_sites_solution_primary direct
_atom_sites_solution_secondary difmap
_audit_creation_method SHELXL-2014/7
_cell_angle_alpha 89.0887(16)
_cell_angle_beta 71.4763(15)
_cell_angle_gamma 66.7490(15)
_cell_formula_units_Z 2
_cell_length_a 10.1656(10)
_cell_length_b 10.6334(11)
_cell_length_c 14.9661(15)
_cell_measurement_reflns_used 9749
_cell_measurement_temperature 100(2)
_cell_measurement_theta_max 30.51
_cell_measurement_theta_min 2.40
_cell_volume 1398.2(2)
_computing_cell_refinement 'SAINT 7.46A (Bruker-AXS, 2015)'
_computing_data_collection 'APEX2 v2011.4.0 (Bruker-AXS, 2015)'
_computing_data_reduction 'SAINT 7.46A (Bruker-AXS, 2015)'
_computing_molecular_graphics 'Bruker SHELXTL'
_computing_publication_material 'Bruker SHELXTL'
_computing_structure_refinement 'SHELXL-2014/7 (Sheldrick, 2014)'
_computing_structure_solution 'SHELXT-2015 (Sheldrick, 2015)'
_diffrn_ambient_temperature 100(2)
_diffrn_detector_area_resol_mean 8.3
_diffrn_measured_fraction_theta_full 1.000
_diffrn_measured_fraction_theta_max 1.000
_diffrn_measurement_device_type 'Bruker Smart APEX2 CCD'
_diffrn_measurement_method '\f and \w scans'
_diffrn_radiation_type MoK\a
_diffrn_radiation_wavelength 0.71073
_diffrn_reflns_av_R_equivalents 0.0242
_diffrn_reflns_av_unetI/netI 0.0155
_diffrn_reflns_Laue_measured_fraction_full 1.000
_diffrn_reflns_Laue_measured_fraction_max 1.000
_diffrn_reflns_limit_h_max 14
_diffrn_reflns_limit_h_min -14
_diffrn_reflns_limit_k_max 14
_diffrn_reflns_limit_k_min -14
_diffrn_reflns_limit_l_max 21
_diffrn_reflns_limit_l_min -21
_diffrn_reflns_number 51179
_diffrn_reflns_point_group_measured_fraction_full 1.000
_diffrn_reflns_point_group_measured_fraction_max 1.000
_diffrn_reflns_theta_full 25.242
_diffrn_reflns_theta_max 30.034
_diffrn_reflns_theta_min 2.101
_diffrn_source 'I\mS micro-focus sealed tube, multilayer optics'
_exptl_absorpt_coefficient_mu 0.636
_exptl_absorpt_correction_T_max 0.4330
_exptl_absorpt_correction_T_min 0.3998
_exptl_absorpt_correction_type multi-scan
_exptl_absorpt_process_details 'SADABS (Sheldrick, 2009)'
_exptl_crystal_colour orange
_exptl_crystal_density_diffrn 1.740
_exptl_crystal_density_method 'not measured'
_exptl_crystal_description block
_exptl_crystal_F_000 732
_exptl_crystal_size_max 0.500
_exptl_crystal_size_mid 0.360
_exptl_crystal_size_min 0.330
_refine_diff_density_max 0.448
_refine_diff_density_min -0.379
_refine_diff_density_rms 0.053
_refine_ls_extinction_method none
_refine_ls_goodness_of_fit_ref 1.092
_refine_ls_hydrogen_treatment mixed
_refine_ls_matrix_type full
_refine_ls_number_parameters 387
_refine_ls_number_reflns 8164
_refine_ls_number_restraints 1
_refine_ls_restrained_S_all 1.092
_refine_ls_R_factor_all 0.0207
_refine_ls_R_factor_gt 0.0196
_refine_ls_shift/su_max 0.002
_refine_ls_shift/su_mean 0.000
_refine_ls_structure_factor_coef Fsqd
_refine_ls_weighting_details 'w=1/[\s^2^(Fo^2^)+(0.0185P)^2^+0.6671P] where P=(Fo^2^+2Fc^2^)/3'
_refine_ls_weighting_scheme calc
_refine_ls_wR_factor_gt 0.0472
_refine_ls_wR_factor_ref 0.0477
_reflns_Friedel_coverage 0.000
_reflns_number_gt 7839
_reflns_number_total 8164
_reflns_threshold_expression 'I > 2\s(I)'
_cod_data_source_file ja8b00499_si_003.cif
_cod_data_source_block X17095
_cod_database_code 4132031
_shelx_shelxl_version_number 2014/7
_shelx_space_group_comment
; 
The symmetry employed for this shelxl refinement is uniquely defined 
by the following loop, which should always be used as a source of 
symmetry information in preference to the above space-group names. 
They are only intended as comments. 
;
_shelx_estimated_absorpt_t_min 0.741
_shelx_estimated_absorpt_t_max 0.817

loop_
_space_group_symop_operation_xyz
'x, y, z'
'-x, -y, -z'

loop_
_atom_site_label
_atom_site_type_symbol
_atom_site_fract_x
_atom_site_fract_y
_atom_site_fract_z
_atom_site_U_iso_or_equiv
_atom_site_adp_type
_atom_site_occupancy
_atom_site_site_symmetry_order
_atom_site_calc_flag
_atom_site_refinement_flags_posn
_atom_site_refinement_flags_adp
O2 O 0.77066(10) 0.44851(9) 0.53387(6) 0.01699(16) Uani 1 1 d . .
Mo1 Mo 0.74301(2) 0.46944(2) 0.64983(2) 0.01017(3) Uani 1 1 d . .
C1 C 0.85626(12) 0.58479(11) 0.64276(8) 0.01338(19) Uani 1 1 d D .
H1 H 0.9007(16) 0.6102(15) 0.5834(9) 0.016 Uiso 1 1 d D U
C2 C 0.86830(12) 0.64978(11) 0.72207(8) 0.01389(19) Uani 1 1 d . .
C3 C 0.95080(14) 0.73090(12) 0.71428(9) 0.0182(2) Uani 1 1 d . .
H3 H 0.9996 0.7502 0.6535 0.022 Uiso 1 1 calc R U
C4 C 0.96172(15) 0.78330(13) 0.79484(10) 0.0217(2) Uani 1 1 d . .
H4 H 1.0174 0.8385 0.7892 0.026 Uiso 1 1 calc R U
C5 C 0.89104(15) 0.75481(13) 0.88358(9) 0.0218(2) Uani 1 1 d . .
H5 H 0.9006 0.7896 0.9382 0.026 Uiso 1 1 calc R U
C6 C 0.80613(14) 0.67614(12) 0.89432(8) 0.0184(2) Uani 1 1 d . .
H6 H 0.7573 0.6577 0.9554 0.022 Uiso 1 1 calc R U
C7 C 0.79521(13) 0.62573(11) 0.81344(8) 0.01391(19) Uani 1 1 d . .
O1 O 0.71391(9) 0.54901(8) 0.81221(5) 0.01389(15) Uani 1 1 d . .
C8 C 0.63083(14) 0.52197(13) 0.90222(8) 0.0186(2) Uani 1 1 d . .
H8A H 0.7023 0.4653 0.9329 0.028 Uiso 1 1 calc R U
H8B H 0.5721 0.4727 0.8922 0.028 Uiso 1 1 calc R U
H8C H 0.5615 0.6095 0.9429 0.028 Uiso 1 1 calc R U
P1 P 0.50985(3) 0.69616(3) 0.67359(2) 0.01206(5) Uani 1 1 d . .
C11 C 0.41321(13) 0.77911(11) 0.79554(8) 0.0150(2) Uani 1 1 d . .
C12 C 0.45463(14) 0.87408(13) 0.82999(9) 0.0199(2) Uani 1 1 d . .
H12 H 0.5325 0.8972 0.7891 0.024 Uiso 1 1 calc R U
C13 C 0.38210(16) 0.93488(14) 0.92411(9) 0.0251(3) Uani 1 1 d . .
H13 H 0.4104 0.9996 0.9471 0.030 Uiso 1 1 calc R U
C14 C 0.26870(16) 0.90140(14) 0.98440(9) 0.0259(3) Uani 1 1 d . .
H14 H 0.2195 0.9431 1.0486 0.031 Uiso 1 1 calc R U
C15 C 0.22724(15) 0.80697(14) 0.95088(9) 0.0242(3) Uani 1 1 d . .
H15 H 0.1494 0.7843 0.9922 0.029 Uiso 1 1 calc R U
C16 C 0.29919(14) 0.74530(13) 0.85703(8) 0.0194(2) Uani 1 1 d . .
H16 H 0.2709 0.6801 0.8346 0.023 Uiso 1 1 calc R U
C17 C 0.55342(14) 0.82607(12) 0.60552(8) 0.0177(2) Uani 1 1 d . .
H17A H 0.5873 0.7951 0.5375 0.026 Uiso 1 1 calc R U
H17B H 0.6344 0.8403 0.6201 0.026 Uiso 1 1 calc R U
H17C H 0.4621 0.9130 0.6222 0.026 Uiso 1 1 calc R U
C18 C 0.36511(13) 0.67774(13) 0.63569(8) 0.0175(2) Uani 1 1 d . .
H18A H 0.2815 0.7685 0.6434 0.026 Uiso 1 1 calc R U
H18B H 0.3263 0.6166 0.6744 0.026 Uiso 1 1 calc R U
H18C H 0.4094 0.6382 0.5688 0.026 Uiso 1 1 calc R U
O3 O 0.56890(9) 0.41933(8) 0.73261(6) 0.01351(15) Uani 1 1 d . .
C21 C 0.53814(13) 0.30343(12) 0.74307(8) 0.0146(2) Uani 1 1 d . .
C22 C 0.37046(14) 0.35348(13) 0.80906(8) 0.0174(2) Uani 1 1 d . .
F1 F 0.27088(8) 0.44593(8) 0.77471(5) 0.02240(15) Uani 1 1 d . .
F2 F 0.32500(9) 0.25081(9) 0.82972(6) 0.02759(17) Uani 1 1 d . .
F3 F 0.35268(9) 0.41543(9) 0.89242(5) 0.02611(17) Uani 1 1 d . .
C23 C 0.55530(14) 0.24179(13) 0.64528(9) 0.0191(2) Uani 1 1 d . .
F4 F 0.47070(9) 0.33418(8) 0.60172(5) 0.02470(16) Uani 1 1 d . .
F5 F 0.69970(9) 0.19594(9) 0.58737(6) 0.02896(18) Uani 1 1 d . .
F6 F 0.51470(10) 0.13506(9) 0.65057(6) 0.03014(18) Uani 1 1 d . .
C24 C 0.63703(15) 0.18968(13) 0.78728(10) 0.0235(3) Uani 1 1 d . .
H24A H 0.7428 0.1512 0.7441 0.035 Uiso 1 1 calc R U
H24B H 0.6001 0.1165 0.7980 0.035 Uiso 1 1 calc R U
H24C H 0.6315 0.2285 0.8480 0.035 Uiso 1 1 calc R U
O4 O 0.88050(9) 0.29234(8) 0.67970(6) 0.01443(15) Uani 1 1 d . .
C25 C 1.03486(12) 0.22420(11) 0.66416(8) 0.01317(19) Uani 1 1 d . .
C26 C 1.05122(13) 0.16965(12) 0.75802(8) 0.0177(2) Uani 1 1 d . .
F7 F 1.19597(9) 0.09079(8) 0.75003(6) 0.02487(16) Uani 1 1 d . .
F8 F 0.97163(9) 0.09450(9) 0.79220(6) 0.02789(17) Uani 1 1 d . .
F9 F 1.00021(10) 0.27536(8) 0.82564(5) 0.02703(17) Uani 1 1 d . .
C27 C 1.09617(14) 0.10268(12) 0.58560(9) 0.0179(2) Uani 1 1 d . .
F10 F 1.24652(9) 0.02555(8) 0.56293(6) 0.02592(17) Uani 1 1 d . .
F11 F 1.02712(10) 0.01713(8) 0.60852(6) 0.02890(18) Uani 1 1 d . .
F12 F 1.07463(10) 0.15149(8) 0.50597(5) 0.02735(17) Uani 1 1 d . .
C28 C 1.13042(13) 0.30814(12) 0.63450(9) 0.0169(2) Uani 1 1 d . .
H28A H 1.1236 0.3432 0.5744 0.025 Uiso 1 1 calc R U
H28B H 1.2368 0.2492 0.6263 0.025 Uiso 1 1 calc R U
H28C H 1.0922 0.3858 0.6837 0.025 Uiso 1 1 calc R U

loop_
_atom_site_aniso_label
_atom_site_aniso_U_11
_atom_site_aniso_U_22
_atom_site_aniso_U_33
_atom_site_aniso_U_23
_atom_site_aniso_U_13
_atom_site_aniso_U_12
O2 0.0177(4) 0.0193(4) 0.0132(4) 0.0010(3) -0.0050(3) -0.0069(3)
Mo1 0.00991(4) 0.01056(4) 0.01013(4) 0.00145(3) -0.00330(3) -0.00437(3)
C1 0.0113(5) 0.0140(5) 0.0135(5) 0.0031(4) -0.0033(4) -0.0047(4)
C2 0.0126(5) 0.0122(5) 0.0173(5) 0.0025(4) -0.0053(4) -0.0054(4)
C3 0.0167(5) 0.0161(5) 0.0232(6) 0.0037(4) -0.0059(4) -0.0090(4)
C4 0.0215(6) 0.0179(5) 0.0303(6) 0.0006(5) -0.0091(5) -0.0121(5)
C5 0.0227(6) 0.0214(6) 0.0241(6) -0.0031(5) -0.0093(5) -0.0107(5)
C6 0.0202(5) 0.0200(5) 0.0162(5) -0.0006(4) -0.0059(4) -0.0096(5)
C7 0.0133(5) 0.0127(5) 0.0171(5) 0.0014(4) -0.0058(4) -0.0061(4)
O1 0.0164(4) 0.0172(4) 0.0115(3) 0.0024(3) -0.0041(3) -0.0108(3)
C8 0.0222(6) 0.0264(6) 0.0117(5) 0.0044(4) -0.0042(4) -0.0158(5)
P1 0.01106(12) 0.01198(12) 0.01195(12) 0.00232(9) -0.00327(10) -0.00406(10)
C11 0.0141(5) 0.0133(5) 0.0140(5) 0.0017(4) -0.0041(4) -0.0025(4)
C12 0.0198(6) 0.0181(5) 0.0204(6) 0.0007(4) -0.0062(5) -0.0067(5)
C13 0.0317(7) 0.0195(6) 0.0223(6) -0.0026(5) -0.0105(5) -0.0074(5)
C14 0.0312(7) 0.0206(6) 0.0155(5) -0.0018(4) -0.0057(5) -0.0017(5)
C15 0.0239(6) 0.0249(6) 0.0158(5) 0.0029(5) -0.0002(5) -0.0071(5)
C16 0.0199(6) 0.0188(5) 0.0159(5) 0.0017(4) -0.0029(4) -0.0068(4)
C17 0.0166(5) 0.0159(5) 0.0189(5) 0.0062(4) -0.0048(4) -0.0062(4)
C18 0.0151(5) 0.0217(5) 0.0177(5) 0.0045(4) -0.0076(4) -0.0081(4)
O3 0.0137(4) 0.0133(4) 0.0155(4) 0.0018(3) -0.0041(3) -0.0082(3)
C21 0.0156(5) 0.0150(5) 0.0173(5) 0.0031(4) -0.0067(4) -0.0094(4)
C22 0.0199(5) 0.0216(5) 0.0163(5) 0.0046(4) -0.0060(4) -0.0143(5)
F1 0.0151(3) 0.0274(4) 0.0236(4) 0.0045(3) -0.0057(3) -0.0084(3)
F2 0.0267(4) 0.0285(4) 0.0356(4) 0.0085(3) -0.0073(3) -0.0221(3)
F3 0.0302(4) 0.0413(5) 0.0129(3) 0.0010(3) -0.0033(3) -0.0238(4)
C23 0.0191(5) 0.0193(5) 0.0210(6) -0.0016(4) -0.0048(4) -0.0115(5)
F4 0.0294(4) 0.0317(4) 0.0167(3) 0.0022(3) -0.0105(3) -0.0141(3)
F5 0.0201(4) 0.0320(4) 0.0284(4) -0.0127(3) 0.0012(3) -0.0111(3)
F6 0.0386(5) 0.0257(4) 0.0351(5) -0.0020(3) -0.0112(4) -0.0230(4)
C24 0.0246(6) 0.0199(6) 0.0351(7) 0.0133(5) -0.0166(5) -0.0134(5)
O4 0.0108(3) 0.0126(4) 0.0197(4) 0.0036(3) -0.0058(3) -0.0042(3)
C25 0.0117(5) 0.0123(5) 0.0150(5) 0.0016(4) -0.0054(4) -0.0038(4)
C26 0.0159(5) 0.0184(5) 0.0181(5) 0.0037(4) -0.0073(4) -0.0052(4)
F7 0.0180(4) 0.0284(4) 0.0257(4) 0.0067(3) -0.0127(3) -0.0030(3)
F8 0.0291(4) 0.0319(4) 0.0317(4) 0.0193(3) -0.0152(3) -0.0182(4)
F9 0.0312(4) 0.0278(4) 0.0166(3) -0.0020(3) -0.0083(3) -0.0062(3)
C27 0.0168(5) 0.0158(5) 0.0202(5) -0.0001(4) -0.0082(4) -0.0041(4)
F10 0.0178(4) 0.0219(4) 0.0284(4) -0.0077(3) -0.0078(3) 0.0018(3)
F11 0.0309(4) 0.0188(4) 0.0392(5) -0.0031(3) -0.0109(4) -0.0128(3)
F12 0.0320(4) 0.0284(4) 0.0193(4) -0.0013(3) -0.0139(3) -0.0059(3)
C28 0.0128(5) 0.0165(5) 0.0220(5) 0.0032(4) -0.0059(4) -0.0068(4)

loop_
_atom_type_symbol
_atom_type_description
_atom_type_scat_dispersion_real
_atom_type_scat_dispersion_imag
_atom_type_scat_source
C C 0.0033 0.0016 'International Tables Vol C Tables 4.2.6.8 and 6.1.1.4'
H H 0.0000 0.0000 'International Tables Vol C Tables 4.2.6.8 and 6.1.1.4'
O O 0.0106 0.0060 'International Tables Vol C Tables 4.2.6.8 and 6.1.1.4'
F F 0.0171 0.0103 'International Tables Vol C Tables 4.2.6.8 and 6.1.1.4'
P P 0.1023 0.0942 'International Tables Vol C Tables 4.2.6.8 and 6.1.1.4'
Mo Mo -1.6832 0.6857 'International Tables Vol C Tables 4.2.6.8 and 6.1.1.4'

loop_
_geom_angle_atom_site_label_1
_geom_angle_atom_site_label_2
_geom_angle_atom_site_label_3
_geom_angle
O2 Mo1 C1 97.14(4)
O2 Mo1 O4 106.99(4)
C1 Mo1 O4 101.72(4)
O2 Mo1 O3 112.72(4)
C1 Mo1 O3 146.18(4)
O4 Mo1 O3 84.96(3)
O2 Mo1 O1 166.53(4)
C1 Mo1 O1 70.49(4)
O4 Mo1 O1 81.43(3)
O3 Mo1 O1 77.96(3)
O2 Mo1 P1 90.99(3)
C1 Mo1 P1 86.00(3)
O4 Mo1 P1 159.15(2)
O3 Mo1 P1 78.25(2)
O1 Mo1 P1 83.04(2)
C2 C1 Mo1 126.43(8)
C2 C1 H1 113.4(9)
Mo1 C1 H1 119.8(9)
C3 C2 C7 118.11(10)
C3 C2 C1 124.85(10)
C7 C2 C1 117.02(10)
C4 C3 C2 120.46(11)
C4 C3 H3 119.8
C2 C3 H3 119.8
C5 C4 C3 119.82(11)
C5 C4 H4 120.1
C3 C4 H4 120.1
C4 C5 C6 121.38(11)
C4 C5 H5 119.3
C6 C5 H5 119.3
C7 C6 C5 118.08(11)
C7 C6 H6 121.0
C5 C6 H6 121.0
O1 C7 C6 125.14(10)
O1 C7 C2 112.74(9)
C6 C7 C2 122.12(10)
C7 O1 C8 117.32(9)
C7 O1 Mo1 113.18(6)
C8 O1 Mo1 129.45(7)
O1 C8 H8A 109.5
O1 C8 H8B 109.5
H8A C8 H8B 109.5
O1 C8 H8C 109.5
H8A C8 H8C 109.5
H8B C8 H8C 109.5
C18 P1 C17 103.96(6)
C18 P1 C11 105.65(5)
C17 P1 C11 105.06(6)
C18 P1 Mo1 113.32(4)
C17 P1 Mo1 113.27(4)
C11 P1 Mo1 114.59(4)
C12 C11 C16 119.16(11)
C12 C11 P1 120.60(9)
C16 C11 P1 120.21(9)
C13 C12 C11 120.17(12)
C13 C12 H12 119.9
C11 C12 H12 119.9
C14 C13 C12 120.31(12)
C14 C13 H13 119.8
C12 C13 H13 119.8
C15 C14 C13 119.89(12)
C15 C14 H14 120.1
C13 C14 H14 120.1
C14 C15 C16 120.30(12)
C14 C15 H15 119.8
C16 C15 H15 119.8
C15 C16 C11 120.16(12)
C15 C16 H16 119.9
C11 C16 H16 119.9
P1 C17 H17A 109.5
P1 C17 H17B 109.5
H17A C17 H17B 109.5
P1 C17 H17C 109.5
H17A C17 H17C 109.5
H17B C17 H17C 109.5
P1 C18 H18A 109.5
P1 C18 H18B 109.5
H18A C18 H18B 109.5
P1 C18 H18C 109.5
H18A C18 H18C 109.5
H18B C18 H18C 109.5
C21 O3 Mo1 137.11(7)
O3 C21 C24 115.41(9)
O3 C21 C23 109.21(9)
C24 C21 C23 108.58(10)
O3 C21 C22 106.14(9)
C24 C21 C22 108.06(10)
C23 C21 C22 109.31(9)
F1 C22 F2 106.79(9)
F1 C22 F3 106.21(10)
F2 C22 F3 106.47(9)
F1 C22 C21 113.94(9)
F2 C22 C21 113.35(10)
F3 C22 C21 109.58(9)
F5 C23 F4 106.79(10)
F5 C23 F6 107.27(10)
F4 C23 F6 106.39(10)
F5 C23 C21 110.47(10)
F4 C23 C21 112.69(10)
F6 C23 C21 112.86(10)
C21 C24 H24A 109.5
C21 C24 H24B 109.5
H24A C24 H24B 109.5
C21 C24 H24C 109.5
H24A C24 H24C 109.5
H24B C24 H24C 109.5
C25 O4 Mo1 136.56(7)
O4 C25 C28 117.12(9)
O4 C25 C26 106.91(9)
C28 C25 C26 107.50(9)
O4 C25 C27 106.15(9)
C28 C25 C27 108.78(9)
C26 C25 C27 110.31(9)
F8 C26 F9 106.33(10)
F8 C26 F7 106.62(10)
F9 C26 F7 106.96(10)
F8 C26 C25 113.50(10)
F9 C26 C25 110.16(9)
F7 C26 C25 112.84(10)
F11 C27 F12 107.27(10)
F11 C27 F10 106.90(10)
F12 C27 F10 106.56(10)
F11 C27 C25 113.12(10)
F12 C27 C25 109.60(9)
F10 C27 C25 113.03(9)
C25 C28 H28A 109.5
C25 C28 H28B 109.5
H28A C28 H28B 109.5
C25 C28 H28C 109.5
H28A C28 H28C 109.5
H28B C28 H28C 109.5

loop_
_geom_bond_atom_site_label_1
_geom_bond_atom_site_label_2
_geom_bond_distance
O2 Mo1 1.6712(8)
Mo1 C1 1.9683(11)
Mo1 O4 1.9980(8)
Mo1 O3 2.0692(8)
Mo1 O1 2.4740(8)
Mo1 P1 2.5567(4)
C1 C2 1.4445(15)
C1 H1 0.949(12)
C2 C3 1.4024(16)
C2 C7 1.4073(15)
C3 C4 1.3898(17)
C3 H3 0.9500
C4 C5 1.3873(19)
C4 H4 0.9500
C5 C6 1.3958(17)
C5 H5 0.9500
C6 C7 1.3849(15)
C6 H6 0.9500
C7 O1 1.3753(13)
O1 C8 1.4377(13)
C8 H8A 0.9800
C8 H8B 0.9800
C8 H8C 0.9800
P1 C18 1.8128(12)
P1 C17 1.8149(12)
P1 C11 1.8171(12)
C11 C12 1.3976(17)
C11 C16 1.4001(16)
C12 C13 1.3923(17)
C12 H12 0.9500
C13 C14 1.387(2)
C13 H13 0.9500
C14 C15 1.386(2)
C14 H14 0.9500
C15 C16 1.3914(17)
C15 H15 0.9500
C16 H16 0.9500
C17 H17A 0.9800
C17 H17B 0.9800
C17 H17C 0.9800
C18 H18A 0.9800
C18 H18B 0.9800
C18 H18C 0.9800
O3 C21 1.3815(13)
C21 C24 1.5325(16)
C21 C23 1.5427(16)
C21 C22 1.5476(17)
C22 F1 1.3358(14)
C22 F2 1.3409(13)
C22 F3 1.3460(14)
C23 F5 1.3355(14)
C23 F4 1.3411(15)
C23 F6 1.3457(14)
C24 H24A 0.9800
C24 H24B 0.9800
C24 H24C 0.9800
O4 C25 1.3846(13)
C25 C28 1.5283(16)
C25 C26 1.5439(16)
C25 C27 1.5451(16)
C26 F8 1.3376(14)
C26 F9 1.3413(14)
C26 F7 1.3416(13)
C27 F11 1.3337(14)
C27 F12 1.3395(14)
C27 F10 1.3466(14)
C28 H28A 0.9800
C28 H28B 0.9800
C28 H28C 0.9800

loop_
_geom_hbond_atom_site_label_D
_geom_hbond_atom_site_label_H
_geom_hbond_atom_site_label_A
_geom_hbond_distance_DH
_geom_hbond_distance_HA
_geom_hbond_distance_DA
_geom_hbond_angle_DHA
_geom_hbond_site_symmetry_A
C6 H6 F3 0.95 2.46 3.4073(15) 174.1 2_667
C8 H8B O3 0.98 2.48 3.1108(14) 122.1 .
C8 H8B F3 0.98 2.53 3.4782(14) 162.2 .
C17 H17C F10 0.98 2.48 3.2611(14) 136.4 1_465
C18 H18B F1 0.98 2.46 3.4289(14) 170.4 .
C18 H18C F4 0.98 2.52 3.3920(14) 147.7 2_666
C24 H24A O4 0.98 2.43 3.0748(15) 123.1 .
C24 H24A F8 0.98 2.50 3.1682(15) 125.5 .
